data_4068054
loop_
_publ_author_name
'Liang, Lan-Chang'
'Hung, Yu-Ting'
'Huang, Yu-Lun'
'Chien, Pin-Shu'
'Lee, Pei-Ying'
'Chen, Wei-Chen'

_publ_section_title
;
 Divergent Carbonylation Reactivity Preferences of Nickel Complexes
 Containing Amido Pincer Ligands: Migratory Insertion versus Reductive
 Elimination
;
_journal_issue 2
_journal_name_full Organometallics
_journal_page_first 700
_journal_paper_doi 10.1021/om201041z
_journal_volume 31
_journal_year 2012
_chemical_formula_moiety 'C38 H39 N Ni O2 P2'
_chemical_formula_sum 'C38 H39 N Ni O2 P2'
_chemical_formula_weight 662.35
_chemical_name_systematic
;
 ?
;
_space_group_IT_number 14
_symmetry_cell_setting monoclinic
_symmetry_space_group_name_Hall '-P 2yn'
_symmetry_space_group_name_H-M 'P 1 21/n 1'
_atom_sites_solution_hydrogens geom
_atom_sites_solution_primary direct
_atom_sites_solution_secondary difmap
_audit_creation_method SHELXL-97
_cell_angle_alpha 90.00
_cell_angle_beta 93.692(2)
_cell_angle_gamma 90.00
_cell_formula_units_Z 4
_cell_length_a 18.9734(6)
_cell_length_b 9.1982(3)
_cell_length_c 19.5610(7)
_cell_measurement_reflns_used 17169
_cell_measurement_temperature 200(2)
_cell_measurement_theta_max 25.682
_cell_measurement_theta_min 2.037
_cell_volume 3406.7(2)
_computing_cell_refinement 'HKL Scalepack (Otwinowski & Minor 1997)'
_computing_data_collection 'Collect (Nonius BV, 1997-2000)'
_computing_data_reduction 'HKL Denzo and Scalepack (Otwinowski & Minor 19'
_computing_molecular_graphics 'Ortep-3 for Windows (Farrugia, 1997)'
_computing_publication_material 'WinGX publication routines (Farrugia, 1999)'
_computing_structure_refinement 'SHELXL-97 (Sheldrick, 1997)'
_computing_structure_solution 'SHELXS-86 (Sheldrick, 1986)'
_diffrn_ambient_temperature 200(2)
_diffrn_detector_area_resol_mean 9
_diffrn_measured_fraction_theta_full 0.989
_diffrn_measured_fraction_theta_max 0.989
_diffrn_measurement_device_type KappaCCD
_diffrn_measurement_method 'CCD rotation images, thick slices'
_diffrn_radiation_monochromator graphite
_diffrn_radiation_source 'fine-focus sealed tube'
_diffrn_radiation_type MoK\a
_diffrn_radiation_wavelength 0.71073
_diffrn_reflns_av_R_equivalents 0.1840
_diffrn_reflns_av_sigmaI/netI 0.1690
_diffrn_reflns_limit_h_max 23
_diffrn_reflns_limit_h_min -17
_diffrn_reflns_limit_k_max 11
_diffrn_reflns_limit_k_min -11
_diffrn_reflns_limit_l_max 23
_diffrn_reflns_limit_l_min -23
_diffrn_reflns_number 26475
_diffrn_reflns_theta_full 25.71
_diffrn_reflns_theta_max 25.71
_diffrn_reflns_theta_min 2.09
_exptl_absorpt_coefficient_mu 0.697
_exptl_absorpt_correction_T_max 1.0345
_exptl_absorpt_correction_T_min 0.7685
_exptl_absorpt_correction_type multi-scan
_exptl_absorpt_process_details
;
 ?
;
_exptl_crystal_colour 'pale brown'
_exptl_crystal_density_diffrn 1.291
_exptl_crystal_density_method 'not measured'
_exptl_crystal_description prism
_exptl_crystal_F_000 1392
_exptl_crystal_size_max 0.17
_exptl_crystal_size_mid 0.15
_exptl_crystal_size_min 0.07
_refine_diff_density_max 2.524
_refine_diff_density_min -1.182
_refine_diff_density_rms 0.285
_refine_ls_extinction_coef 0.030(3)
_refine_ls_extinction_expression Fc^*^=kFc[1+0.001xFc^2^\l^3^/sin(2\q)]^-1/4^
_refine_ls_extinction_method SHELXL
_refine_ls_goodness_of_fit_ref 1.006
_refine_ls_hydrogen_treatment constr
_refine_ls_matrix_type full
_refine_ls_number_parameters 398
_refine_ls_number_reflns 6425
_refine_ls_number_restraints 0
_refine_ls_restrained_S_all 1.006
_refine_ls_R_factor_all 0.1853
_refine_ls_R_factor_gt 0.0921
_refine_ls_shift/su_max 0.001
_refine_ls_shift/su_mean 0.000
_refine_ls_structure_factor_coef Fsqd
_refine_ls_weighting_details 'calc w=1/[\s^2^(Fo^2^)+(0.1463P)^2^+0.0000P] where P=(Fo^2^+2Fc^2^)/3'
_refine_ls_weighting_scheme calc
_refine_ls_wR_factor_gt 0.2045
_refine_ls_wR_factor_ref 0.2675
_reflns_number_gt 3286
_reflns_number_total 6425
_reflns_threshold_expression >2sigma(I)
_cod_data_source_file om201041z_si_002.cif
_cod_data_source_block 5398_2b
_cod_original_sg_symbol_H-M 'P 21/n'
_cod_database_code 4068054

loop_
_symmetry_equiv_pos_as_xyz
'x, y, z'
'-x+1/2, y+1/2, -z+1/2'
'-x, -y, -z'
'x-1/2, -y-1/2, z-1/2'

loop_
_atom_site_label
_atom_site_type_symbol
_atom_site_fract_x
_atom_site_fract_y
_atom_site_fract_z
_atom_site_U_iso_or_equiv
_atom_site_adp_type
_atom_site_occupancy
_atom_site_symmetry_multiplicity
_atom_site_calc_flag
_atom_site_refinement_flags
Ni1 Ni 1.04074(4) 0.33827(11) 0.69755(4) 0.0369(4) Uani 1 1 d .
P1 P 0.93389(8) 0.4277(2) 0.66490(9) 0.0341(5) Uani 1 1 d .
P2 P 1.05580(9) 0.2321(2) 0.80099(9) 0.0356(5) Uani 1 1 d .
O1 O 1.1350(3) 0.5859(9) 0.7044(5) 0.108(3) Uani 1 1 d .
O2 O 1.0768(3) 0.1243(8) 0.5954(3) 0.0693(19) Uani 1 1 d .
N1 N 0.9010(3) 0.1679(7) 0.7506(3) 0.0380(15) Uani 1 1 d .
H1 H 0.9120 0.1493 0.7041 0.046 Uiso 1 1 d R
C1 C 0.9301(3) 0.6186(8) 0.6389(3) 0.0350(18) Uani 1 1 d .
C2 C 0.9675(4) 0.7244(9) 0.6795(3) 0.0403(19) Uani 1 1 d .
H2 H 0.9949 0.6946 0.7201 0.048 Uiso 1 1 d R
C3 C 0.9656(4) 0.8664(10) 0.6621(4) 0.047(2) Uani 1 1 d .
H3 H 0.9909 0.9364 0.6905 0.057 Uiso 1 1 d R
C4 C 0.9273(4) 0.9124(9) 0.6045(4) 0.046(2) Uani 1 1 d .
H4 H 0.9274 1.0133 0.5920 0.055 Uiso 1 1 d R
C5 C 0.8900(4) 0.8150(10) 0.5655(4) 0.048(2) Uani 1 1 d .
H5 H 0.8622 0.8481 0.5258 0.058 Uiso 1 1 d R
C6 C 0.8909(4) 0.6692(9) 0.5805(4) 0.0425(19) Uani 1 1 d .
H6 H 0.8644 0.6018 0.5516 0.051 Uiso 1 1 d R
C7 C 0.8929(3) 0.3354(8) 0.5889(3) 0.0347(17) Uani 1 1 d .
C8 C 0.9319(4) 0.3198(9) 0.5314(3) 0.0426(19) Uani 1 1 d .
H8 H 0.9786 0.3600 0.5315 0.051 Uiso 1 1 d R
C9 C 0.9045(4) 0.2444(11) 0.4737(4) 0.056(2) Uani 1 1 d .
H9 H 0.9313 0.2347 0.4340 0.067 Uiso 1 1 d R
C10 C 0.8388(5) 0.1829(11) 0.4743(4) 0.063(3) Uani 1 1 d .
H10 H 0.8202 0.1306 0.4347 0.075 Uiso 1 1 d R
C11 C 0.7993(4) 0.1981(10) 0.5310(4) 0.058(2) Uani 1 1 d .
H11 H 0.7530 0.1557 0.5302 0.070 Uiso 1 1 d R
C12 C 0.8259(4) 0.2730(9) 0.5874(4) 0.0438(19) Uani 1 1 d .
H12 H 0.7980 0.2823 0.6264 0.053 Uiso 1 1 d R
C13 C 0.8654(3) 0.4170(8) 0.7272(3) 0.0336(17) Uani 1 1 d .
C14 C 0.8239(3) 0.5352(9) 0.7413(3) 0.0386(18) Uani 1 1 d .
H14 H 0.8275 0.6215 0.7141 0.046 Uiso 1 1 d R
C15 C 0.7774(4) 0.5298(10) 0.7935(4) 0.048(2) Uani 1 1 d .
H15 H 0.7490 0.6126 0.8033 0.058 Uiso 1 1 d R
C16 C 0.7724(4) 0.4066(10) 0.8321(4) 0.049(2) Uani 1 1 d .
H16 H 0.7413 0.4036 0.8689 0.058 Uiso 1 1 d R
C17 C 0.8127(3) 0.2846(9) 0.8179(3) 0.0393(18) Uani 1 1 d .
H17 H 0.8078 0.1977 0.8443 0.047 Uiso 1 1 d R
C18 C 0.8598(3) 0.2883(9) 0.7649(3) 0.0361(18) Uani 1 1 d .
C19 C 0.9276(3) 0.0698(8) 0.8011(3) 0.0373(17) Uani 1 1 d .
C20 C 0.8852(4) -0.0440(9) 0.8202(4) 0.049(2) Uani 1 1 d .
H20 H 0.8378 -0.0502 0.8001 0.059 Uiso 1 1 d R
C21 C 0.9116(5) -0.1461(9) 0.8678(4) 0.053(2) Uani 1 1 d .
H21 H 0.8821 -0.2236 0.8823 0.064 Uiso 1 1 d R
C22 C 0.9797(5) -0.1360(9) 0.8939(4) 0.055(2) Uani 1 1 d .
H22 H 0.9981 -0.2063 0.9267 0.066 Uiso 1 1 d R
C23 C 1.0227(4) -0.0262(10) 0.8746(4) 0.054(2) Uani 1 1 d .
H23 H 1.0710 -0.0226 0.8925 0.065 Uiso 1 1 d R
C24 C 0.9983(4) 0.0817(9) 0.8274(3) 0.0392(18) Uani 1 1 d .
C25 C 1.0573(4) 0.3598(9) 0.8749(4) 0.0427(19) Uani 1 1 d .
H25 H 1.0916 0.4326 0.8654 0.051 Uiso 1 1 d R
C26 C 0.9857(4) 0.4329(11) 0.8790(4) 0.061(2) Uani 1 1 d .
H26A H 0.9870 0.4991 0.9170 0.073 Uiso 1 1 d R
H26B H 0.9508 0.3593 0.8852 0.073 Uiso 1 1 d R
H26C H 0.9738 0.4851 0.8374 0.073 Uiso 1 1 d R
C27 C 1.0830(5) 0.2960(12) 0.9442(4) 0.071(3) Uani 1 1 d .
H27A H 1.0824 0.3705 0.9786 0.085 Uiso 1 1 d R
H27B H 1.1301 0.2586 0.9426 0.085 Uiso 1 1 d R
H27C H 1.0517 0.2188 0.9553 0.085 Uiso 1 1 d R
C28 C 1.1451(4) 0.1459(9) 0.8136(4) 0.047(2) Uani 1 1 d .
H28 H 1.1501 0.1111 0.8600 0.057 Uiso 1 1 d R
C29 C 1.1532(4) 0.0152(11) 0.7656(4) 0.067(3) Uani 1 1 d .
H29A H 1.1992 -0.0269 0.7739 0.081 Uiso 1 1 d R
H29B H 1.1478 0.0498 0.7192 0.081 Uiso 1 1 d R
H29C H 1.1178 -0.0570 0.7726 0.081 Uiso 1 1 d R
C30 C 1.2027(4) 0.2608(11) 0.8048(5) 0.066(3) Uani 1 1 d .
H30A H 1.2487 0.2175 0.8115 0.079 Uiso 1 1 d R
H30B H 1.1981 0.3372 0.8377 0.079 Uiso 1 1 d R
H30C H 1.1968 0.3001 0.7594 0.079 Uiso 1 1 d R
C31 C 1.0985(4) 0.4876(11) 0.7034(5) 0.058(2) Uani 1 1 d .
C32 C 1.0620(4) 0.2048(10) 0.6351(4) 0.046(2) Uani 1 1 d .
C33 C 0.7937(9) 0.3090(17) 1.0782(9) 0.117(5) Uani 1 1 d .
H33 H 0.7896 0.3987 1.1027 0.141 Uiso 1 1 d R
C34 C 0.7469(6) 0.198(2) 1.0895(6) 0.102(5) Uani 1 1 d .
H34 H 0.7132 0.2063 1.1238 0.123 Uiso 1 1 d R
C35 C 0.7524(5) 0.0712(15) 1.0514(6) 0.079(3) Uani 1 1 d .
H35 H 0.7204 -0.0076 1.0584 0.095 Uiso 1 1 d R
C36 C 0.8017(5) 0.0581(14) 1.0041(5) 0.074(3) Uani 1 1 d .
H36 H 0.8038 -0.0303 0.9782 0.089 Uiso 1 1 d R
C37 C 0.8459(6) 0.1663(17) 0.9948(6) 0.084(4) Uani 1 1 d .
H37 H 0.8805 0.1579 0.9613 0.101 Uiso 1 1 d R
C38 C 0.8434(8) 0.2855(18) 1.0291(9) 0.112(5) Uani 1 1 d .
H38 H 0.8779 0.3586 1.0206 0.135 Uiso 1 1 d R

loop_
_atom_site_aniso_label
_atom_site_aniso_U_11
_atom_site_aniso_U_22
_atom_site_aniso_U_33
_atom_site_aniso_U_23
_atom_site_aniso_U_13
_atom_site_aniso_U_12
Ni1 0.0311(5) 0.0392(7) 0.0412(6) 0.0047(4) 0.0091(4) 0.0015(4)
P1 0.0314(9) 0.0362(13) 0.0353(10) 0.0048(9) 0.0060(7) 0.0014(8)
P2 0.0303(9) 0.0408(14) 0.0357(10) 0.0005(9) 0.0038(7) 0.0035(8)
O1 0.057(4) 0.072(6) 0.194(9) 0.011(6) 0.004(5) -0.024(4)
O2 0.072(4) 0.076(5) 0.062(4) -0.010(4) 0.021(3) 0.011(3)
N1 0.039(3) 0.042(4) 0.034(3) 0.004(3) 0.009(2) 0.007(3)
C1 0.032(3) 0.032(5) 0.042(4) 0.000(3) 0.013(3) 0.007(3)
C2 0.043(4) 0.046(6) 0.032(4) -0.003(4) 0.006(3) 0.000(4)
C3 0.057(5) 0.039(6) 0.046(5) -0.007(4) 0.010(4) -0.002(4)
C4 0.060(5) 0.017(5) 0.063(5) -0.002(4) 0.015(4) -0.005(4)
C5 0.051(4) 0.047(6) 0.047(4) 0.010(4) 0.005(4) 0.013(4)
C6 0.043(4) 0.041(6) 0.043(4) 0.003(4) 0.001(3) -0.002(4)
C7 0.042(4) 0.025(5) 0.037(4) 0.007(3) 0.004(3) 0.000(3)
C8 0.039(4) 0.050(6) 0.039(4) -0.001(4) 0.005(3) 0.006(4)
C9 0.062(5) 0.069(7) 0.037(4) -0.006(4) -0.001(4) 0.013(5)
C10 0.077(6) 0.058(7) 0.050(5) -0.009(4) -0.013(4) 0.018(5)
C11 0.053(5) 0.060(7) 0.060(5) 0.001(5) -0.004(4) -0.003(4)
C12 0.042(4) 0.044(5) 0.044(4) 0.004(4) -0.003(3) -0.004(4)
C13 0.030(3) 0.039(5) 0.031(4) -0.003(3) 0.002(3) 0.001(3)
C14 0.039(4) 0.031(5) 0.046(4) 0.009(3) 0.006(3) 0.005(3)
C15 0.045(4) 0.053(6) 0.048(4) -0.001(4) 0.013(3) 0.015(4)
C16 0.041(4) 0.060(6) 0.047(4) -0.006(4) 0.018(3) -0.001(4)
C17 0.033(3) 0.047(5) 0.039(4) 0.006(4) 0.010(3) 0.000(4)
C18 0.027(3) 0.053(6) 0.028(3) 0.002(3) 0.001(3) -0.001(3)
C19 0.044(4) 0.029(5) 0.041(4) 0.002(3) 0.016(3) 0.002(4)
C20 0.054(4) 0.041(6) 0.053(5) 0.000(4) 0.012(4) 0.003(4)
C21 0.068(5) 0.038(6) 0.055(5) 0.010(4) 0.013(4) 0.000(4)
C22 0.071(5) 0.038(6) 0.056(5) 0.019(4) 0.001(4) 0.003(5)
C23 0.063(5) 0.045(6) 0.055(5) 0.004(4) 0.004(4) 0.008(5)
C24 0.045(4) 0.038(5) 0.035(4) -0.003(3) 0.006(3) 0.006(4)
C25 0.037(4) 0.044(6) 0.046(4) 0.005(4) 0.000(3) -0.003(4)
C26 0.056(5) 0.062(7) 0.065(5) -0.017(5) 0.007(4) 0.011(5)
C27 0.103(7) 0.065(7) 0.045(5) -0.005(5) 0.000(5) 0.015(6)
C28 0.039(4) 0.052(6) 0.050(4) 0.005(4) 0.000(3) 0.008(4)
C29 0.062(5) 0.083(8) 0.057(5) 0.000(5) 0.003(4) 0.038(5)
C30 0.029(4) 0.089(8) 0.078(6) 0.010(5) 0.001(4) 0.006(4)
C31 0.039(4) 0.053(7) 0.082(6) 0.013(5) 0.012(4) -0.003(4)
C32 0.043(4) 0.059(6) 0.039(4) 0.015(4) 0.010(3) 0.009(4)
C33 0.114(11) 0.088(12) 0.145(13) -0.056(10) -0.033(10) 0.023(9)
C34 0.072(7) 0.172(16) 0.064(7) -0.008(9) 0.005(5) 0.027(9)
C35 0.069(6) 0.089(10) 0.078(7) 0.034(7) -0.016(5) -0.010(6)
C36 0.067(6) 0.093(10) 0.060(6) -0.007(6) -0.017(5) 0.004(6)
C37 0.070(7) 0.109(12) 0.074(7) 0.027(7) 0.005(5) -0.020(7)
C38 0.105(10) 0.076(11) 0.151(13) 0.024(10) -0.023(10) -0.037(9)

loop_
_atom_type_symbol
_atom_type_description
_atom_type_scat_dispersion_real
_atom_type_scat_dispersion_imag
_atom_type_scat_source
C C 0.0033 0.0016 'International Tables Vol C Tables 4.2.6.8 and 6.1.1.4'
H H 0.0000 0.0000 'International Tables Vol C Tables 4.2.6.8 and 6.1.1.4'
N N 0.0061 0.0033 'International Tables Vol C Tables 4.2.6.8 and 6.1.1.4'
P P 0.1023 0.0942 'International Tables Vol C Tables 4.2.6.8 and 6.1.1.4'
Ni Ni 0.3393 1.1124 'International Tables Vol C Tables 4.2.6.8 and 6.1.1.4'
O O 0.0106 0.0060 'International Tables Vol C Tables 4.2.6.8 and 6.1.1.4'

loop_
_geom_angle_atom_site_label_1
_geom_angle_atom_site_label_2
_geom_angle_atom_site_label_3
_geom_angle
C31 Ni1 C32 114.3(4)
C31 Ni1 P1 106.3(3)
C32 Ni1 P1 107.2(2)
C31 Ni1 P2 103.8(3)
C32 Ni1 P2 107.1(2)
P1 Ni1 P2 118.41(7)
C1 P1 C13 102.6(3)
C1 P1 C7 102.2(3)
C13 P1 C7 103.4(3)
C1 P1 Ni1 116.8(2)
C13 P1 Ni1 117.1(2)
C7 P1 Ni1 112.8(2)
C24 P2 C25 103.5(3)
C24 P2 C28 101.0(3)
C25 P2 C28 101.3(3)
C24 P2 Ni1 122.1(2)
C25 P2 Ni1 114.8(3)
C28 P2 Ni1 111.4(2)
C18 N1 C19 123.2(5)
C18 N1 H1 119.4
C19 N1 H1 117.4
C6 C1 C2 116.7(7)
C6 C1 P1 123.8(6)
C2 C1 P1 119.6(6)
C3 C2 C1 121.1(7)
C3 C2 H2 119.3
C1 C2 H2 119.5
C2 C3 C4 120.8(8)
C2 C3 H3 119.9
C4 C3 H3 119.3
C5 C4 C3 119.5(8)
C5 C4 H4 120.6
C3 C4 H4 119.9
C4 C5 C6 122.0(8)
C4 C5 H5 119.3
C6 C5 H5 118.8
C5 C6 C1 119.9(7)
C5 C6 H6 120.4
C1 C6 H6 119.7
C8 C7 C12 118.2(7)
C8 C7 P1 118.7(5)
C12 C7 P1 123.0(5)
C9 C8 C7 120.9(7)
C9 C8 H8 119.3
C7 C8 H8 119.8
C10 C9 C8 119.4(7)
C10 C9 H9 119.9
C8 C9 H9 120.7
C9 C10 C11 120.3(8)
C9 C10 H10 119.2
C11 C10 H10 120.5
C12 C11 C10 120.3(8)
C12 C11 H11 120.5
C10 C11 H11 119.2
C11 C12 C7 120.8(7)
C11 C12 H12 119.4
C7 C12 H12 119.7
C14 C13 C18 119.7(6)
C14 C13 P1 121.8(6)
C18 C13 P1 118.3(5)
C13 C14 C15 121.0(7)
C13 C14 H14 118.6
C15 C14 H14 120.5
C16 C15 C14 120.3(7)
C16 C15 H15 119.1
C14 C15 H15 120.6
C15 C16 C17 119.8(6)
C15 C16 H16 120.4
C17 C16 H16 119.8
C16 C17 C18 120.6(7)
C16 C17 H17 119.3
C18 C17 H17 120.2
N1 C18 C13 120.1(6)
N1 C18 C17 121.3(7)
C13 C18 C17 118.7(7)
C20 C19 C24 121.0(7)
C20 C19 N1 119.0(7)
C24 C19 N1 119.8(6)
C19 C20 C21 120.0(8)
C19 C20 H20 118.6
C21 C20 H20 121.4
C22 C21 C20 119.7(8)
C22 C21 H21 119.9
C20 C21 H21 120.4
C21 C22 C23 121.1(8)
C21 C22 H22 119.9
C23 C22 H22 119.0
C22 C23 C24 121.6(8)
C22 C23 H23 119.8
C24 C23 H23 118.5
C19 C24 C23 116.6(7)
C19 C24 P2 121.2(6)
C23 C24 P2 122.2(6)
C26 C25 C27 110.9(6)
C26 C25 P2 110.5(5)
C27 C25 P2 115.8(6)
C26 C25 H25 108.7
C27 C25 H25 104.9
P2 C25 H25 105.4
C25 C26 H26A 110.0
C25 C26 H26B 108.7
H26A C26 H26B 109.5
C25 C26 H26C 109.7
H26A C26 H26C 109.5
H26B C26 H26C 109.5
C25 C27 H27A 109.2
C25 C27 H27B 110.6
H27A C27 H27B 109.5
C25 C27 H27C 108.5
H27A C27 H27C 109.5
H27B C27 H27C 109.5
C30 C28 C29 111.6(7)
C30 C28 P2 109.7(6)
C29 C28 P2 112.0(5)
C30 C28 H28 107.9
C29 C28 H28 108.0
P2 C28 H28 107.4
C28 C29 H29A 109.6
C28 C29 H29B 108.0
H29A C29 H29B 109.5
C28 C29 H29C 110.8
H29A C29 H29C 109.5
H29B C29 H29C 109.5
C28 C30 H30A 110.2
C28 C30 H30B 109.4
H30A C30 H30B 109.5
C28 C30 H30C 108.8
H30A C30 H30C 109.5
H30B C30 H30C 109.5
O1 C31 Ni1 177.2(9)
O2 C32 Ni1 177.9(7)
C34 C33 C38 117.5(13)
C34 C33 H33 118.9
C38 C33 H33 123.6
C33 C34 C35 117.6(11)
C33 C34 H34 121.0
C35 C34 H34 121.3
C36 C35 C34 121.1(11)
C36 C35 H35 119.9
C34 C35 H35 119.1
C37 C36 C35 119.8(12)
C37 C36 H36 121.2
C35 C36 H36 119.0
C38 C37 C36 121.6(12)
C38 C37 H37 118.3
C36 C37 H37 120.0
C37 C38 C33 122.4(13)
C37 C38 H38 117.2
C33 C38 H38 120.4

loop_
_geom_bond_atom_site_label_1
_geom_bond_atom_site_label_2
_geom_bond_distance
Ni1 C31 1.756(10)
Ni1 C32 1.796(9)
Ni1 P1 2.2425(19)
Ni1 P2 2.248(2)
P1 C1 1.828(8)
P1 C13 1.840(6)
P1 C7 1.841(7)
P2 C24 1.856(8)
P2 C25 1.861(8)
P2 C28 1.873(7)
O1 C31 1.139(10)
O2 C32 1.122(9)
N1 C18 1.395(9)
N1 C19 1.407(9)
N1 H1 0.9601
C1 C6 1.401(10)
C1 C2 1.419(10)
C2 C3 1.350(11)
C2 H2 0.9599
C3 C4 1.367(11)
C3 H3 0.9600
C4 C5 1.347(11)
C4 H4 0.9600
C5 C6 1.373(11)
C5 H5 0.9599
C6 H6 0.9600
C7 C8 1.393(9)
C7 C12 1.393(10)
C8 C9 1.396(11)
C8 H8 0.9600
C9 C10 1.369(12)
C9 H9 0.9600
C10 C11 1.385(12)
C10 H10 0.9600
C11 C12 1.370(11)
C11 H11 0.9599
C12 H12 0.9601
C13 C14 1.380(10)
C13 C18 1.404(10)
C14 C15 1.394(9)
C14 H14 0.9601
C15 C16 1.368(11)
C15 H15 0.9600
C16 C17 1.395(11)
C16 H16 0.9600
C17 C18 1.412(9)
C17 H17 0.9601
C19 C20 1.386(11)
C19 C24 1.410(10)
C20 C21 1.393(11)
C20 H20 0.9600
C21 C22 1.361(11)
C21 H21 0.9599
C22 C23 1.366(12)
C22 H22 0.9602
C23 C24 1.413(11)
C23 H23 0.9599
C25 C26 1.523(10)
C25 C27 1.529(11)
C25 H25 0.9601
C26 H26A 0.9600
C26 H26B 0.9600
C26 H26C 0.9599
C27 H27A 0.9600
C27 H27B 0.9600
C27 H27C 0.9599
C28 C30 1.538(12)
C28 C29 1.540(12)
C28 H28 0.9600
C29 H29A 0.9600
C29 H29B 0.9601
C29 H29C 0.9602
C30 H30A 0.9600
C30 H30B 0.9600
C30 H30C 0.9601
C33 C34 1.38(2)
C33 C38 1.41(2)
C33 H33 0.9600
C34 C35 1.390(18)
C34 H34 0.9599
C35 C36 1.363(14)
C35 H35 0.9600
C36 C37 1.322(15)
C36 H36 0.9600
C37 C38 1.288(18)
C37 H37 0.9598
C38 H38 0.9600
